data_4342922
loop_
_publ_author_name
'Mock, Michael T.'
'Pierpont, Aaron W.'
'Egbert, Jonathan D.'
'O'Hagan, Molly'
'Chen, Shentan'
'Bullock, R. Morris'
'Dougherty, William G.'
'Kassel, W. Scott'
'Rousseau, Roger'

_publ_section_title
;
 Protonation studies of a mono-dinitrogen complex of chromium supported by
 a 12-membered phosphorus macrocycle containing pendant amines.
;
_journal_issue 10
_journal_name_full 'Inorganic chemistry'
_journal_page_first 4827
_journal_page_last 4839
_journal_paper_doi 10.1021/acs.inorgchem.5b00351
_journal_volume 54
_journal_year 2015
_chemical_formula_sum 'C51 H64 Cr N5 P5'
_chemical_formula_weight 953.92
_space_group_crystal_system monoclinic
_space_group_IT_number 4
_space_group_name_Hall 'P 2yb'
_space_group_name_H-M_alt 'P 1 21 1'
_symmetry_space_group_name_Hall 'P 2yb'
_symmetry_space_group_name_H-M 'P 1 21 1'
_atom_sites_solution_hydrogens geom
_audit_creation_method SHELXL-2014/7
_cell_angle_alpha 90
_cell_angle_beta 91.912(5)
_cell_angle_gamma 90
_cell_formula_units_Z 2
_cell_length_a 10.8527(8)
_cell_length_b 18.5104(14)
_cell_length_c 12.0859(8)
_cell_measurement_reflns_used 5459
_cell_measurement_temperature 100(2)
_cell_measurement_theta_max 28.76
_cell_measurement_theta_min 2.18
_cell_volume 2426.6(3)
_computing_cell_refinement 'Bruker SAINT'
_computing_data_collection 'Bruker APEX2'
_computing_data_reduction 'Bruker SAINT'
_computing_molecular_graphics 'Bruker SHELXTL'
_computing_publication_material 'Bruker SHELXTL'
_computing_structure_refinement 'SHELXL-2014/7 (Sheldrick, 2014)'
_computing_structure_solution 'SHELXS-97 (Sheldrick, 2008)'
_diffrn_ambient_temperature 100(2)
_diffrn_measured_fraction_theta_full 0.999
_diffrn_measured_fraction_theta_max 0.994
_diffrn_measurement_device_type 'Bruker APEX-II CCD'
_diffrn_measurement_method '\f and \w scans'
_diffrn_radiation_type MoK\a
_diffrn_radiation_wavelength 0.71073
_diffrn_reflns_av_R_equivalents 0.0476
_diffrn_reflns_av_unetI/netI 0.0920
_diffrn_reflns_laue_measured_fraction_full 0.999
_diffrn_reflns_laue_measured_fraction_max 0.994
_diffrn_reflns_limit_h_max 15
_diffrn_reflns_limit_h_min -11
_diffrn_reflns_limit_k_max 26
_diffrn_reflns_limit_k_min -26
_diffrn_reflns_limit_l_max 16
_diffrn_reflns_limit_l_min -17
_diffrn_reflns_number 28044
_diffrn_reflns_point_group_measured_fraction_full 0.999
_diffrn_reflns_point_group_measured_fraction_max 0.994
_diffrn_reflns_theta_full 25.242
_diffrn_reflns_theta_max 30.558
_diffrn_reflns_theta_min 1.686
_exptl_absorpt_coefficient_mu 0.441
_exptl_absorpt_correction_T_max 1.0000
_exptl_absorpt_correction_T_min 0.8878
_exptl_absorpt_correction_type multi-scan
_exptl_absorpt_process_details SADABS
_exptl_crystal_colour red
_exptl_crystal_density_diffrn 1.306
_exptl_crystal_description rod
_exptl_crystal_F_000 1008
_exptl_crystal_size_max 0.280
_exptl_crystal_size_mid 0.090
_exptl_crystal_size_min 0.030
_refine_diff_density_max 0.637
_refine_diff_density_min -0.647
_refine_diff_density_rms 0.083
_refine_ls_abs_structure_details
; 
 Refined as an inversion twin. 
;
_refine_ls_abs_structure_Flack 0.58(2)
_refine_ls_extinction_method none
_refine_ls_goodness_of_fit_ref 1.002
_refine_ls_hydrogen_treatment constr
_refine_ls_matrix_type full
_refine_ls_number_parameters 564
_refine_ls_number_reflns 13107
_refine_ls_number_restraints 1
_refine_ls_restrained_S_all 1.001
_refine_ls_R_factor_all 0.0843
_refine_ls_R_factor_gt 0.0515
_refine_ls_shift/su_max 0.001
_refine_ls_shift/su_mean 0.000
_refine_ls_structure_factor_coef Fsqd
_refine_ls_weighting_details 'w=1/[\s^2^(Fo^2^)+(0.0492P)^2^] where P=(Fo^2^+2Fc^2^)/3'
_refine_ls_weighting_scheme calc
_refine_ls_wR_factor_gt 0.0967
_refine_ls_wR_factor_ref 0.1094
_reflns_Friedel_coverage 0.945
_reflns_friedel_fraction_full 0.999
_reflns_friedel_fraction_max 0.995
_reflns_number_gt 9717
_reflns_number_total 13107
_reflns_threshold_expression 'I > 2\s(I)'
_cod_data_source_file ic5b00351_si_001.cif
_cod_data_source_block pnl167
_cod_depositor_comments 'Adding full bibliography for 4342922.cif.'
_cod_database_code 4342922
_shelx_shelxl_version_number 2014/7
_shelx_space_group_comment
; 
The symmetry employed for this shelxl refinement is uniquely defined 
by the following loop, which should always be used as a source of 
symmetry information in preference to the above space-group names. 
They are only intended as comments. 
;
_shelx_estimated_absorpt_t_min 0.886
_shelx_estimated_absorpt_t_max 0.987

loop_
_space_group_symop_operation_xyz
'x, y, z'
'-x, y+1/2, -z'

loop_
_atom_site_label
_atom_site_type_symbol
_atom_site_fract_x
_atom_site_fract_y
_atom_site_fract_z
_atom_site_U_iso_or_equiv
_atom_site_adp_type
_atom_site_occupancy
_atom_site_site_symmetry_order
_atom_site_calc_flag
_atom_site_refinement_flags_posn
_atom_site_refinement_flags_adp
Cr1 Cr 0.11378(5) 0.96006(4) 0.02281(5) 0.01292(13) Uani 1 1 d . .
N1 N -0.1176(3) 1.06751(18) 0.1973(3) 0.0158(7) Uani 1 1 d . .
N2 N 0.1897(3) 0.94024(16) 0.3375(2) 0.0133(7) Uani 1 1 d . .
N3 N -0.1383(3) 0.82165(17) 0.1256(3) 0.0155(7) Uani 1 1 d . .
N4 N 0.0904(3) 1.04065(18) -0.0693(3) 0.0182(7) Uani 1 1 d . .
N5 N 0.0721(4) 1.0888(2) -0.1251(3) 0.0277(9) Uani 1 1 d . .
P1 P -0.09298(8) 0.95926(6) 0.03912(8) 0.01329(19) Uani 1 1 d . .
P2 P 0.13068(9) 1.03905(5) 0.16764(8) 0.0127(2) Uani 1 1 d . .
P3 P 0.11816(10) 0.86395(5) 0.14560(8) 0.0135(2) Uani 1 1 d . .
P4 P 0.32432(9) 0.95874(6) -0.01077(8) 0.0176(2) Uani 1 1 d . .
P5 P 0.10854(10) 0.88991(6) -0.13585(9) 0.0183(2) Uani 1 1 d . .
C1 C -0.2519(4) 0.8826(2) -0.1111(3) 0.0211(9) Uani 1 1 d . .
H1A H -0.2347 0.8416 -0.0660 0.025 Uiso 1 1 calc R U
C2 C -0.3281(4) 0.8754(2) -0.2042(3) 0.0223(10) Uani 1 1 d . .
H2A H -0.3616 0.8295 -0.2234 0.027 Uiso 1 1 calc R U
C3 C -0.3556(4) 0.9346(2) -0.2694(3) 0.0234(10) Uani 1 1 d . .
H3A H -0.4098 0.9296 -0.3324 0.028 Uiso 1 1 calc R U
C4 C -0.3050(4) 1.0012(2) -0.2437(3) 0.0220(9) Uani 1 1 d . .
H4A H -0.3240 1.0422 -0.2884 0.026 Uiso 1 1 calc R U
C5 C -0.2256(4) 1.0074(2) -0.1513(3) 0.0202(9) Uani 1 1 d . .
H5A H -0.1881 1.0527 -0.1354 0.024 Uiso 1 1 calc R U
C6 C -0.1995(3) 0.9495(2) -0.0821(3) 0.0163(8) Uani 1 1 d . .
C7 C -0.1669(4) 1.0435(2) 0.0897(3) 0.0171(8) Uani 1 1 d . .
H7A H -0.1552 1.0824 0.0348 0.021 Uiso 1 1 calc R U
H7B H -0.2566 1.0351 0.0948 0.021 Uiso 1 1 calc R U
C8 C -0.2080(4) 1.1150(2) 0.2487(3) 0.0202(9) Uani 1 1 d . .
H8A H -0.2911 1.0938 0.2367 0.024 Uiso 1 1 calc R U
H8B H -0.2075 1.1624 0.2107 0.024 Uiso 1 1 calc R U
C9 C -0.2106(5) 1.1939(3) 0.4170(4) 0.0307(11) Uani 1 1 d . .
H9A H -0.2348 1.2332 0.3706 0.037 Uiso 1 1 calc R U
C10 C -0.2002(6) 1.2036(3) 0.5296(5) 0.0459(15) Uani 1 1 d . .
H10A H -0.2201 1.2492 0.5601 0.055 Uiso 1 1 calc R U
C11 C -0.1621(5) 1.1490(3) 0.5989(4) 0.0461(15) Uani 1 1 d . .
H11A H -0.1541 1.1567 0.6765 0.055 Uiso 1 1 calc R U
C12 C -0.1354(4) 1.0821(3) 0.5534(4) 0.0386(13) Uani 1 1 d . .
H12A H -0.1079 1.0436 0.6000 0.046 Uiso 1 1 calc R U
C13 C -0.1489(4) 1.0713(3) 0.4407(4) 0.0265(10) Uani 1 1 d . .
H13A H -0.1327 1.0250 0.4107 0.032 Uiso 1 1 calc R U
C14 C -0.1858(4) 1.1271(2) 0.3705(4) 0.0213(9) Uani 1 1 d . .
C15 C 0.0017(4) 1.1048(2) 0.1852(3) 0.0155(8) Uani 1 1 d . .
H15A H 0.0196 1.1349 0.2515 0.019 Uiso 1 1 calc R U
H15B H -0.0039 1.1372 0.1200 0.019 Uiso 1 1 calc R U
C16 C 0.2663(4) 1.1556(2) 0.0852(3) 0.0182(9) Uani 1 1 d . .
H16A H 0.2016 1.1585 0.0305 0.022 Uiso 1 1 calc R U
C17 C 0.3674(4) 1.2014(2) 0.0788(4) 0.0227(10) Uani 1 1 d . .
H17A H 0.3718 1.2346 0.0191 0.027 Uiso 1 1 calc R U
C18 C 0.4617(4) 1.1989(2) 0.1588(4) 0.0238(10) Uani 1 1 d . .
H18A H 0.5312 1.2299 0.1539 0.029 Uiso 1 1 calc R U
C19 C 0.4537(4) 1.1514(2) 0.2454(4) 0.0242(10) Uani 1 1 d . .
H19A H 0.5169 1.1502 0.3017 0.029 Uiso 1 1 calc R U
C20 C 0.3536(4) 1.1049(2) 0.2511(3) 0.0187(9) Uani 1 1 d . .
H20A H 0.3500 1.0720 0.3111 0.022 Uiso 1 1 calc R U
C21 C 0.2585(4) 1.1054(2) 0.1711(3) 0.0145(8) Uani 1 1 d . .
C22 C 0.1316(4) 1.0096(2) 0.3135(3) 0.0145(8) Uani 1 1 d . .
H22A H 0.1743 1.0469 0.3591 0.017 Uiso 1 1 calc R U
H22B H 0.0452 1.0073 0.3371 0.017 Uiso 1 1 calc R U
C23 C 0.2150(4) 0.9333(2) 0.4581(3) 0.0205(9) Uani 1 1 d . .
H23A H 0.2377 0.8828 0.4761 0.025 Uiso 1 1 calc R U
H23B H 0.1399 0.9457 0.4984 0.025 Uiso 1 1 calc R U
C24 C 0.4374(4) 0.9696(3) 0.4595(4) 0.0301(11) Uani 1 1 d . .
H24A H 0.4541 0.9265 0.4200 0.036 Uiso 1 1 calc R U
C25 C 0.5321(5) 1.0190(3) 0.4821(4) 0.0373(12) Uani 1 1 d . .
H25A H 0.6128 1.0094 0.4576 0.045 Uiso 1 1 calc R U
C26 C 0.5096(5) 1.0807(3) 0.5392(4) 0.0421(14) Uani 1 1 d . .
H26A H 0.5739 1.1145 0.5536 0.051 Uiso 1 1 calc R U
C27 C 0.3914(5) 1.0939(3) 0.5764(4) 0.0406(13) Uani 1 1 d . .
H27A H 0.3754 1.1366 0.6172 0.049 Uiso 1 1 calc R U
C28 C 0.2978(5) 1.0451(3) 0.5541(4) 0.0299(10) Uani 1 1 d . .
H28A H 0.2178 1.0542 0.5804 0.036 Uiso 1 1 calc R U
C29 C 0.3188(4) 0.9831(2) 0.4942(3) 0.0214(9) Uani 1 1 d . .
C30 C 0.1082(4) 0.8824(2) 0.2968(3) 0.0156(8) Uani 1 1 d . .
H30A H 0.0221 0.8954 0.3128 0.019 Uiso 1 1 calc R U
H30B H 0.1287 0.8375 0.3381 0.019 Uiso 1 1 calc R U
C31 C 0.2533(4) 0.7353(2) 0.0914(3) 0.0186(9) Uani 1 1 d . .
H31A H 0.1899 0.7264 0.0370 0.022 Uiso 1 1 calc R U
C32 C 0.3510(4) 0.6871(2) 0.1020(4) 0.0208(9) Uani 1 1 d . .
H32A H 0.3538 0.6462 0.0548 0.025 Uiso 1 1 calc R U
C33 C 0.4443(4) 0.6983(2) 0.1810(4) 0.0231(10) Uani 1 1 d . .
H33A H 0.5111 0.6654 0.1887 0.028 Uiso 1 1 calc R U
C34 C 0.4382(4) 0.7581(2) 0.2481(4) 0.0248(10) Uani 1 1 d . .
H34A H 0.5011 0.7661 0.3033 0.030 Uiso 1 1 calc R U
C35 C 0.3406(4) 0.8072(2) 0.2363(4) 0.0222(10) Uani 1 1 d . .
H35A H 0.3393 0.8487 0.2825 0.027 Uiso 1 1 calc R U
C36 C 0.2455(4) 0.7964(2) 0.1581(3) 0.0154(8) Uani 1 1 d . .
C37 C -0.0097(4) 0.7962(2) 0.1416(3) 0.0176(9) Uani 1 1 d . .
H37A H 0.0066 0.7616 0.0814 0.021 Uiso 1 1 calc R U
H37B H -0.0046 0.7687 0.2119 0.021 Uiso 1 1 calc R U
C38 C -0.2239(4) 0.7745(2) 0.1848(3) 0.0193(9) Uani 1 1 d . .
H38A H -0.2109 0.7240 0.1607 0.023 Uiso 1 1 calc R U
H38B H -0.3094 0.7880 0.1624 0.023 Uiso 1 1 calc R U
C39 C -0.1459(4) 0.7241(3) 0.3678(4) 0.0293(11) Uani 1 1 d . .
H39A H -0.1126 0.6845 0.3286 0.035 Uiso 1 1 calc R U
C40 C -0.1286(5) 0.7275(3) 0.4816(4) 0.0422(14) Uani 1 1 d . .
H40A H -0.0816 0.6914 0.5195 0.051 Uiso 1 1 calc R U
C41 C -0.1800(6) 0.7839(4) 0.5403(4) 0.0520(16) Uani 1 1 d . .
H41A H -0.1702 0.7860 0.6186 0.062 Uiso 1 1 calc R U
C42 C -0.2451(5) 0.8367(3) 0.4835(4) 0.0446(14) Uani 1 1 d . .
H42A H -0.2793 0.8757 0.5232 0.053 Uiso 1 1 calc R U
C43 C -0.2619(4) 0.8340(3) 0.3696(4) 0.0297(11) Uani 1 1 d . .
H43A H -0.3080 0.8707 0.3321 0.036 Uiso 1 1 calc R U
C44 C -0.2112(4) 0.7774(2) 0.3096(3) 0.0204(9) Uani 1 1 d . .
C45 C -0.1671(4) 0.8982(2) 0.1387(3) 0.0155(8) Uani 1 1 d . .
H45A H -0.1416 0.9132 0.2147 0.019 Uiso 1 1 calc R U
H45B H -0.2576 0.9045 0.1309 0.019 Uiso 1 1 calc R U
C46 C 0.4540(4) 0.9592(3) 0.0896(4) 0.0319(10) Uani 1 1 d . .
H46A H 0.5308 0.9510 0.0511 0.048 Uiso 1 1 calc R U
H46B H 0.4428 0.9207 0.1441 0.048 Uiso 1 1 calc R U
H46C H 0.4579 1.0060 0.1273 0.048 Uiso 1 1 calc R U
C47 C 0.3786(4) 1.0293(2) -0.1045(4) 0.0309(12) Uani 1 1 d . .
H47A H 0.4600 1.0160 -0.1308 0.046 Uiso 1 1 calc R U
H47B H 0.3844 1.0754 -0.0647 0.046 Uiso 1 1 calc R U
H47C H 0.3204 1.0341 -0.1678 0.046 Uiso 1 1 calc R U
C48 C 0.3625(4) 0.8778(2) -0.0913(4) 0.0224(10) Uani 1 1 d . .
H48A H 0.4459 0.8826 -0.1212 0.027 Uiso 1 1 calc R U
H48B H 0.3615 0.8344 -0.0434 0.027 Uiso 1 1 calc R U
C49 C 0.2677(4) 0.8703(3) -0.1849(4) 0.0334(12) Uani 1 1 d . .
H49A H 0.2703 0.8206 -0.2150 0.040 Uiso 1 1 calc R U
H49B H 0.2875 0.9043 -0.2450 0.040 Uiso 1 1 calc R U
C50 C 0.0393(5) 0.9288(3) -0.2632(3) 0.0310(11) Uani 1 1 d . .
H50A H 0.0623 0.8995 -0.3269 0.047 Uiso 1 1 calc R U
H50B H 0.0694 0.9783 -0.2725 0.047 Uiso 1 1 calc R U
H50C H -0.0506 0.9294 -0.2583 0.047 Uiso 1 1 calc R U
C51 C 0.0411(4) 0.8000(2) -0.1491(4) 0.0257(10) Uani 1 1 d . .
H51A H 0.0406 0.7849 -0.2268 0.039 Uiso 1 1 calc R U
H51B H -0.0436 0.8010 -0.1234 0.039 Uiso 1 1 calc R U
H51C H 0.0900 0.7657 -0.1041 0.039 Uiso 1 1 calc R U

loop_
_atom_site_aniso_label
_atom_site_aniso_U_11
_atom_site_aniso_U_22
_atom_site_aniso_U_33
_atom_site_aniso_U_23
_atom_site_aniso_U_13
_atom_site_aniso_U_12
Cr1 0.0100(3) 0.0146(3) 0.0142(3) -0.0007(3) 0.0015(2) 0.0003(3)
N1 0.0076(16) 0.0182(16) 0.0214(18) -0.0034(14) -0.0008(13) 0.0031(13)
N2 0.0127(16) 0.0128(17) 0.0144(16) -0.0009(12) -0.0007(12) 0.0011(13)
N3 0.0095(17) 0.0176(17) 0.0194(18) 0.0010(13) -0.0013(13) -0.0023(13)
N4 0.0164(18) 0.0182(17) 0.0201(18) -0.0008(15) -0.0002(13) -0.0024(15)
N5 0.036(2) 0.0188(19) 0.028(2) 0.0035(16) 0.0009(17) -0.0029(17)
P1 0.0106(4) 0.0145(5) 0.0147(5) -0.0002(4) -0.0006(3) 0.0018(5)
P2 0.0100(5) 0.0127(5) 0.0155(5) 0.0004(4) -0.0001(4) 0.0011(4)
P3 0.0104(5) 0.0135(5) 0.0167(5) -0.0012(4) 0.0007(4) 0.0001(4)
P4 0.0124(5) 0.0185(5) 0.0224(5) -0.0030(5) 0.0058(4) -0.0006(5)
P5 0.0183(6) 0.0180(5) 0.0188(5) -0.0020(4) 0.0035(4) 0.0001(5)
C1 0.017(2) 0.025(2) 0.021(2) 0.0007(17) 0.0022(16) -0.0057(18)
C2 0.017(2) 0.030(3) 0.020(2) -0.0045(18) 0.0029(16) -0.0066(19)
C3 0.013(2) 0.041(3) 0.017(2) -0.0009(18) 0.0017(16) -0.0009(19)
C4 0.019(2) 0.029(2) 0.019(2) 0.0054(18) 0.0005(17) 0.0052(19)
C5 0.019(2) 0.018(2) 0.024(2) -0.0019(17) 0.0009(17) 0.0031(18)
C6 0.0104(17) 0.022(2) 0.0164(19) 0.0015(17) 0.0038(13) 0.0008(18)
C7 0.012(2) 0.018(2) 0.021(2) 0.0001(17) -0.0015(15) 0.0013(17)
C8 0.014(2) 0.023(2) 0.024(2) -0.0048(17) 0.0010(16) 0.0055(17)
C9 0.037(3) 0.026(2) 0.029(3) -0.008(2) 0.009(2) -0.012(2)
C10 0.058(4) 0.043(3) 0.037(3) -0.018(3) 0.016(3) -0.025(3)
C11 0.042(4) 0.075(4) 0.022(3) -0.007(3) 0.010(2) -0.027(3)
C12 0.020(3) 0.067(4) 0.029(3) 0.016(3) 0.005(2) -0.002(3)
C13 0.016(2) 0.038(3) 0.026(2) 0.007(2) 0.0080(18) 0.005(2)
C14 0.013(2) 0.028(2) 0.023(2) -0.0019(17) 0.0076(16) -0.0047(18)
C15 0.013(2) 0.0145(18) 0.019(2) -0.0010(15) 0.0025(15) 0.0019(16)
C16 0.018(2) 0.017(2) 0.019(2) 0.0010(16) -0.0009(16) -0.0016(17)
C17 0.026(3) 0.016(2) 0.026(2) -0.0002(17) 0.0067(18) -0.0048(19)
C18 0.016(2) 0.018(2) 0.038(3) -0.0044(19) 0.0039(19) -0.0063(18)
C19 0.014(2) 0.025(2) 0.034(3) 0.0019(19) -0.0049(18) -0.0004(19)
C20 0.014(2) 0.018(2) 0.024(2) 0.0026(17) -0.0005(16) -0.0008(18)
C21 0.013(2) 0.0111(18) 0.020(2) -0.0041(15) 0.0053(16) 0.0004(16)
C22 0.014(2) 0.0137(19) 0.016(2) -0.0012(15) 0.0016(15) -0.0009(16)
C23 0.024(2) 0.021(2) 0.016(2) 0.0041(16) -0.0009(16) -0.0017(17)
C24 0.021(2) 0.034(3) 0.035(3) 0.009(2) -0.0112(18) -0.001(2)
C25 0.022(3) 0.043(3) 0.045(3) 0.016(2) -0.017(2) -0.005(2)
C26 0.039(3) 0.037(3) 0.047(3) 0.017(3) -0.029(3) -0.013(3)
C27 0.050(4) 0.034(3) 0.036(3) -0.003(2) -0.021(2) -0.007(3)
C28 0.032(3) 0.033(3) 0.024(2) -0.002(2) -0.0076(19) -0.004(2)
C29 0.023(2) 0.025(2) 0.016(2) 0.0050(16) -0.0065(16) -0.0041(18)
C30 0.013(2) 0.0116(18) 0.022(2) 0.0013(15) 0.0024(15) -0.0014(15)
C31 0.015(2) 0.017(2) 0.023(2) -0.0011(17) -0.0013(16) 0.0005(17)
C32 0.019(2) 0.016(2) 0.027(2) -0.0043(17) 0.0036(17) 0.0030(18)
C33 0.016(2) 0.022(2) 0.031(3) 0.0006(19) 0.0021(18) 0.0072(18)
C34 0.018(2) 0.026(2) 0.031(3) -0.0012(19) -0.0049(18) 0.0044(19)
C35 0.018(2) 0.021(2) 0.027(2) -0.0064(18) 0.0011(18) 0.0011(18)
C36 0.011(2) 0.0130(19) 0.023(2) 0.0035(16) 0.0022(16) -0.0001(16)
C37 0.016(2) 0.0140(19) 0.023(2) -0.0015(16) 0.0007(16) -0.0019(16)
C38 0.015(2) 0.021(2) 0.023(2) -0.0021(17) 0.0039(16) -0.0034(17)
C39 0.024(3) 0.036(3) 0.027(3) 0.004(2) 0.0045(19) 0.000(2)
C40 0.039(3) 0.055(4) 0.032(3) 0.012(3) 0.003(2) 0.012(3)
C41 0.054(4) 0.084(5) 0.018(3) 0.003(3) 0.002(2) 0.009(3)
C42 0.049(4) 0.052(4) 0.033(3) -0.008(3) 0.012(3) 0.010(3)
C43 0.027(3) 0.038(3) 0.024(2) 0.001(2) 0.0066(19) 0.005(2)
C44 0.015(2) 0.025(2) 0.022(2) 0.0025(18) 0.0061(17) -0.0030(18)
C45 0.0110(19) 0.019(2) 0.017(2) -0.0026(16) 0.0035(15) 0.0010(16)
C46 0.013(2) 0.046(3) 0.037(3) -0.007(3) 0.0014(17) 0.000(3)
C47 0.026(3) 0.021(2) 0.047(3) 0.002(2) 0.017(2) -0.001(2)
C48 0.017(2) 0.018(2) 0.033(3) -0.0025(18) 0.0122(18) 0.0012(18)
C49 0.024(3) 0.042(3) 0.035(3) -0.015(2) 0.017(2) -0.005(2)
C50 0.041(3) 0.034(3) 0.018(2) -0.0003(19) 0.003(2) 0.005(2)
C51 0.032(3) 0.018(2) 0.028(2) -0.0032(18) 0.004(2) 0.000(2)

loop_
_atom_type_symbol
_atom_type_description
_atom_type_scat_dispersion_real
_atom_type_scat_dispersion_imag
_atom_type_scat_source
C C 0.0033 0.0016 'International Tables Vol C Tables 4.2.6.8 and 6.1.1.4'
H H 0.0000 0.0000 'International Tables Vol C Tables 4.2.6.8 and 6.1.1.4'
N N 0.0061 0.0033 'International Tables Vol C Tables 4.2.6.8 and 6.1.1.4'
P P 0.1023 0.0942 'International Tables Vol C Tables 4.2.6.8 and 6.1.1.4'
Cr Cr 0.3209 0.6236 'International Tables Vol C Tables 4.2.6.8 and 6.1.1.4'

loop_
_geom_angle_atom_site_label_1
_geom_angle_atom_site_label_2
_geom_angle_atom_site_label_3
_geom_angle
N4 Cr1 P1 86.66(11)
N4 Cr1 P2 87.21(11)
P1 Cr1 P2 89.54(4)
N4 Cr1 P5 87.45(11)
P1 Cr1 P5 94.10(4)
P2 Cr1 P5 173.35(5)
N4 Cr1 P3 172.63(11)
P1 Cr1 P3 86.46(4)
P2 Cr1 P3 90.08(4)
P5 Cr1 P3 95.70(5)
N4 Cr1 P4 91.09(11)
P1 Cr1 P4 174.90(5)
P2 Cr1 P4 94.93(4)
P5 Cr1 P4 81.21(4)
P3 Cr1 P4 95.97(4)
C7 N1 C8 109.2(3)
C7 N1 C15 110.5(3)
C8 N1 C15 111.2(3)
C22 N2 C30 109.0(3)
C22 N2 C23 109.8(3)
C30 N2 C23 111.0(3)
C45 N3 C38 112.4(3)
C45 N3 C37 120.0(3)
C38 N3 C37 110.8(3)
N5 N4 Cr1 177.7(3)
C6 P1 C45 100.48(18)
C6 P1 C7 94.40(18)
C45 P1 C7 95.51(18)
C6 P1 Cr1 121.97(11)
C45 P1 Cr1 120.97(13)
C7 P1 Cr1 117.52(14)
C22 P2 C21 101.21(19)
C22 P2 C15 93.70(17)
C21 P2 C15 97.38(18)
C22 P2 Cr1 122.73(13)
C21 P2 Cr1 118.87(13)
C15 P2 Cr1 117.51(14)
C30 P3 C36 96.34(18)
C30 P3 C37 94.62(18)
C36 P3 C37 95.71(18)
C30 P3 Cr1 119.11(13)
C36 P3 Cr1 124.46(13)
C37 P3 Cr1 119.95(14)
C46 P4 C47 98.6(2)
C46 P4 C48 99.9(2)
C47 P4 C48 99.80(19)
C46 P4 Cr1 128.42(14)
C47 P4 Cr1 115.82(16)
C48 P4 Cr1 109.84(14)
C51 P5 C50 97.6(2)
C51 P5 C49 99.6(2)
C50 P5 C49 99.5(2)
C51 P5 Cr1 125.69(15)
C50 P5 Cr1 118.18(15)
C49 P5 Cr1 111.82(16)
C2 C1 C6 121.1(4)
C2 C1 H1A 119.5
C6 C1 H1A 119.5
C3 C2 C1 120.1(4)
C3 C2 H2A 119.9
C1 C2 H2A 119.9
C2 C3 C4 120.3(4)
C2 C3 H3A 119.8
C4 C3 H3A 119.8
C3 C4 C5 119.0(4)
C3 C4 H4A 120.5
C5 C4 H4A 120.5
C6 C5 C4 122.0(4)
C6 C5 H5A 119.0
C4 C5 H5A 119.0
C5 C6 C1 117.4(4)
C5 C6 P1 121.0(3)
C1 C6 P1 121.5(3)
N1 C7 P1 113.4(3)
N1 C7 H7A 108.9
P1 C7 H7A 108.9
N1 C7 H7B 108.9
P1 C7 H7B 108.9
H7A C7 H7B 107.7
N1 C8 C14 114.6(3)
N1 C8 H8A 108.6
C14 C8 H8A 108.6
N1 C8 H8B 108.6
C14 C8 H8B 108.6
H8A C8 H8B 107.6
C10 C9 C14 120.4(5)
C10 C9 H9A 119.8
C14 C9 H9A 119.8
C11 C10 C9 121.7(5)
C11 C10 H10A 119.2
C9 C10 H10A 119.2
C10 C11 C12 118.6(5)
C10 C11 H11A 120.7
C12 C11 H11A 120.7
C13 C12 C11 120.2(5)
C13 C12 H12A 119.9
C11 C12 H12A 119.9
C12 C13 C14 121.0(5)
C12 C13 H13A 119.5
C14 C13 H13A 119.5
C13 C14 C9 118.2(4)
C13 C14 C8 121.4(4)
C9 C14 C8 120.2(4)
N1 C15 P2 111.6(3)
N1 C15 H15A 109.3
P2 C15 H15A 109.3
N1 C15 H15B 109.3
P2 C15 H15B 109.3
H15A C15 H15B 108.0
C17 C16 C21 121.0(4)
C17 C16 H16A 119.5
C21 C16 H16A 119.5
C18 C17 C16 120.4(4)
C18 C17 H17A 119.8
C16 C17 H17A 119.8
C19 C18 C17 119.3(4)
C19 C18 H18A 120.3
C17 C18 H18A 120.3
C18 C19 C20 120.2(4)
C18 C19 H19A 119.9
C20 C19 H19A 119.9
C19 C20 C21 121.7(4)
C19 C20 H20A 119.1
C21 C20 H20A 119.1
C20 C21 C16 117.3(4)
C20 C21 P2 123.4(3)
C16 C21 P2 119.2(3)
N2 C22 P2 116.1(2)
N2 C22 H22A 108.3
P2 C22 H22A 108.3
N2 C22 H22B 108.3
P2 C22 H22B 108.3
H22A C22 H22B 107.4
N2 C23 C29 110.2(3)
N2 C23 H23A 109.6
C29 C23 H23A 109.6
N2 C23 H23B 109.6
C29 C23 H23B 109.6
H23A C23 H23B 108.1
C29 C24 C25 120.4(5)
C29 C24 H24A 119.8
C25 C24 H24A 119.8
C26 C25 C24 120.4(5)
C26 C25 H25A 119.8
C24 C25 H25A 119.8
C25 C26 C27 119.6(5)
C25 C26 H26A 120.2
C27 C26 H26A 120.2
C28 C27 C26 120.0(5)
C28 C27 H27A 120.0
C26 C27 H27A 120.0
C29 C28 C27 120.9(5)
C29 C28 H28A 119.5
C27 C28 H28A 119.5
C28 C29 C24 118.6(4)
C28 C29 C23 121.7(4)
C24 C29 C23 119.5(4)
N2 C30 P3 114.1(2)
N2 C30 H30A 108.7
P3 C30 H30A 108.7
N2 C30 H30B 108.7
P3 C30 H30B 108.7
H30A C30 H30B 107.6
C32 C31 C36 121.9(4)
C32 C31 H31A 119.0
C36 C31 H31A 119.0
C33 C32 C31 120.4(4)
C33 C32 H32A 119.8
C31 C32 H32A 119.8
C34 C33 C32 118.7(4)
C34 C33 H33A 120.7
C32 C33 H33A 120.7
C33 C34 C35 120.9(4)
C33 C34 H34A 119.6
C35 C34 H34A 119.6
C36 C35 C34 121.2(4)
C36 C35 H35A 119.4
C34 C35 H35A 119.4
C35 C36 C31 116.9(4)
C35 C36 P3 119.3(3)
C31 C36 P3 123.8(3)
N3 C37 P3 119.0(3)
N3 C37 H37A 107.6
P3 C37 H37A 107.6
N3 C37 H37B 107.6
P3 C37 H37B 107.6
H37A C37 H37B 107.0
N3 C38 C44 115.1(3)
N3 C38 H38A 108.5
C44 C38 H38A 108.5
N3 C38 H38B 108.5
C44 C38 H38B 108.5
H38A C38 H38B 107.5
C40 C39 C44 121.3(5)
C40 C39 H39A 119.3
C44 C39 H39A 119.3
C39 C40 C41 119.9(5)
C39 C40 H40A 120.0
C41 C40 H40A 120.0
C42 C41 C40 119.1(5)
C42 C41 H41A 120.4
C40 C41 H41A 120.4
C41 C42 C43 121.3(5)
C41 C42 H42A 119.4
C43 C42 H42A 119.4
C42 C43 C44 120.2(5)
C42 C43 H43A 119.9
C44 C43 H43A 119.9
C39 C44 C43 118.1(4)
C39 C44 C38 120.5(4)
C43 C44 C38 121.4(4)
N3 C45 P1 115.0(3)
N3 C45 H45A 108.5
P1 C45 H45A 108.5
N3 C45 H45B 108.5
P1 C45 H45B 108.5
H45A C45 H45B 107.5
P4 C46 H46A 109.5
P4 C46 H46B 109.5
H46A C46 H46B 109.5
P4 C46 H46C 109.5
H46A C46 H46C 109.5
H46B C46 H46C 109.5
P4 C47 H47A 109.5
P4 C47 H47B 109.5
H47A C47 H47B 109.5
P4 C47 H47C 109.5
H47A C47 H47C 109.5
H47B C47 H47C 109.5
C49 C48 P4 108.1(3)
C49 C48 H48A 110.1
P4 C48 H48A 110.1
C49 C48 H48B 110.1
P4 C48 H48B 110.1
H48A C48 H48B 108.4
C48 C49 P5 110.9(3)
C48 C49 H49A 109.5
P5 C49 H49A 109.5
C48 C49 H49B 109.5
P5 C49 H49B 109.5
H49A C49 H49B 108.0
P5 C50 H50A 109.5
P5 C50 H50B 109.5
H50A C50 H50B 109.5
P5 C50 H50C 109.5
H50A C50 H50C 109.5
H50B C50 H50C 109.5
P5 C51 H51A 109.5
P5 C51 H51B 109.5
H51A C51 H51B 109.5
P5 C51 H51C 109.5
H51A C51 H51C 109.5
H51B C51 H51C 109.5

loop_
_geom_bond_atom_site_label_1
_geom_bond_atom_site_label_2
_geom_bond_distance
Cr1 N4 1.873(4)
Cr1 P1 2.2591(11)
Cr1 P2 2.2834(12)
Cr1 P5 2.3150(12)
Cr1 P3 2.3163(12)
Cr1 P4 2.3342(11)
N1 C7 1.460(5)
N1 C8 1.471(5)
N1 C15 1.479(5)
N2 C22 1.455(5)
N2 C30 1.464(5)
N2 C23 1.479(5)
N3 C45 1.462(5)
N3 C38 1.476(5)
N3 C37 1.480(5)
N4 N5 1.132(5)
P1 C6 1.845(4)
P1 C45 1.854(4)
P1 C7 1.865(4)
P2 C22 1.845(4)
P2 C21 1.852(4)
P2 C15 1.873(4)
P3 C30 1.866(4)
P3 C36 1.866(4)
P3 C37 1.871(4)
P4 C46 1.827(4)
P4 C47 1.838(4)
P4 C48 1.842(4)
P5 C51 1.823(4)
P5 C50 1.838(5)
P5 C49 1.880(4)
C1 C2 1.381(6)
C1 C6 1.402(6)
C1 H1A 0.9500
C2 C3 1.377(6)
C2 H2A 0.9500
C3 C4 1.380(6)
C3 H3A 0.9500
C4 C5 1.392(6)
C4 H4A 0.9500
C5 C6 1.382(6)
C5 H5A 0.9500
C7 H7A 0.9900
C7 H7B 0.9900
C8 C14 1.501(6)
C8 H8A 0.9900
C8 H8B 0.9900
C9 C10 1.373(7)
C9 C14 1.388(6)
C9 H9A 0.9500
C10 C11 1.367(8)
C10 H10A 0.9500
C11 C12 1.391(8)
C11 H11A 0.9500
C12 C13 1.379(7)
C12 H12A 0.9500
C13 C14 1.388(6)
C13 H13A 0.9500
C15 H15A 0.9900
C15 H15B 0.9900
C16 C17 1.390(6)
C16 C21 1.398(5)
C16 H16A 0.9500
C17 C18 1.386(7)
C17 H17A 0.9500
C18 C19 1.373(6)
C18 H18A 0.9500
C19 C20 1.389(6)
C19 H19A 0.9500
C20 C21 1.390(6)
C20 H20A 0.9500
C22 H22A 0.9900
C22 H22B 0.9900
C23 C29 1.508(6)
C23 H23A 0.9900
C23 H23B 0.9900
C24 C29 1.390(6)
C24 C25 1.396(7)
C24 H24A 0.9500
C25 C26 1.360(8)
C25 H25A 0.9500
C26 C27 1.395(8)
C26 H26A 0.9500
C27 C28 1.380(7)
C27 H27A 0.9500
C28 C29 1.379(6)
C28 H28A 0.9500
C30 H30A 0.9900
C30 H30B 0.9900
C31 C32 1.388(6)
C31 C36 1.393(5)
C31 H31A 0.9500
C32 C33 1.384(6)
C32 H32A 0.9500
C33 C34 1.374(6)
C33 H33A 0.9500
C34 C35 1.400(6)
C34 H34A 0.9500
C35 C36 1.391(6)
C35 H35A 0.9500
C37 H37A 0.9900
C37 H37B 0.9900
C38 C44 1.511(6)
C38 H38A 0.9900
C38 H38B 0.9900
C39 C40 1.383(7)
C39 C44 1.392(6)
C39 H39A 0.9500
C40 C41 1.389(8)
C40 H40A 0.9500
C41 C42 1.376(8)
C41 H41A 0.9500
C42 C43 1.383(7)
C42 H42A 0.9500
C43 C44 1.398(6)
C43 H43A 0.9500
C45 H45A 0.9900
C45 H45B 0.9900
C46 H46A 0.9800
C46 H46B 0.9800
C46 H46C 0.9800
C47 H47A 0.9800
C47 H47B 0.9800
C47 H47C 0.9800
C48 C49 1.510(6)
C48 H48A 0.9900
C48 H48B 0.9900
C49 H49A 0.9900
C49 H49B 0.9900
C50 H50A 0.9800
C50 H50B 0.9800
C50 H50C 0.9800
C51 H51A 0.9800
C51 H51B 0.9800
C51 H51C 0.9800
